data_2100335
_journal_name_full 'Acta Crystallographica, Section B'
_journal_page_first 627
_journal_page_last 634
_journal_volume 61
_journal_year 2005
_chemical_formula_moiety 'O2 Si'
_chemical_formula_sum 'O2 Si'
_chemical_formula_weight 3605.40
_chemical_name_common deca-dodecasil
_space_group_IT_number 148
_symmetry_cell_setting trigonal
_symmetry_space_group_name_Hall '-R 3'
_symmetry_space_group_name_H-M 'R -3 :H'
_cell_angle_alpha 90.00
_cell_angle_beta 90.00
_cell_angle_gamma 120.00
_cell_formula_units_Z 120
_cell_length_a 13.77610(10)
_cell_length_b 13.77610(10)
_cell_length_c 41.5456(6)
_cell_measurement_temperature 183(2)
_cell_volume 6828.23(12)
_diffrn_ambient_temperature 183(2)
_exptl_crystal_density_diffrn 1.754
_cod_original_sg_symbol_H-M 'R -3'
_cod_database_code 2100335

loop_
_symmetry_equiv_pos_as_xyz
'x, y, z'
'-y, x-y, z'
'-x+y, -x, z'
'x+2/3, y+1/3, z+1/3'
'-y+2/3, x-y+1/3, z+1/3'
'-x+y+2/3, -x+1/3, z+1/3'
'x+1/3, y+2/3, z+2/3'
'-y+1/3, x-y+2/3, z+2/3'
'-x+y+1/3, -x+2/3, z+2/3'
'-x, -y, -z'
'y, -x+y, -z'
'x-y, x, -z'
'-x+2/3, -y+1/3, -z+1/3'
'y+2/3, -x+y+1/3, -z+1/3'
'x-y+2/3, x+1/3, -z+1/3'
'-x+1/3, -y+2/3, -z+2/3'
'y+1/3, -x+y+2/3, -z+2/3'
'x-y+1/3, x+2/3, -z+2/3'

loop_
_atom_site_label
_atom_site_fract_x
_atom_site_fract_y
_atom_site_fract_z
_atom_site_U_iso_or_equiv
_atom_site_adp_type
_atom_site_calc_flag
_atom_site_refinement_flags
_atom_site_occupancy
_atom_site_disorder_assembly
_atom_site_disorder_group
_atom_site_type_symbol
Si1 0.0000 0.0000 0.13722(2) 0.0123(2) Uani d S 1 . . Si
Si2 0.0000 0.0000 0.21342(2) 0.00817(18) Uani d S 1 . . Si
Si3 0.13827(5) 0.25814(5) 0.232250(13) 0.00771(12) Uani d . 1 . . Si
Si4 0.18478(5) 0.40151(5) 0.167658(13) 0.00843(12) Uani d . 1 . . Si
Si5 -0.03853(5) 0.29578(5) 0.265664(14) 0.00883(12) Uani d . 1 . . Si
Si6 -0.09872(5) 0.34502(5) 0.333414(15) 0.00889(12) Uani d . 1 . . Si
Si7 -0.01778(5) 0.39330(5) 0.402585(13) 0.00847(12) Uani d . 1 . . Si
Si8 -0.09487(5) 0.45115(5) 0.224061(13) 0.01007(12) Uani d . 1 . . Si
O1 0.09544(15) 0.12081(16) 0.12437(4) 0.0209(4) Uani d . 1 . . O
O2 0.0000 0.0000 0.17547(8) 0.0495(12) Uani d S 1 . . O
O3 0.07050(17) 0.12578(15) 0.22611(5) 0.0282(4) Uani d . 1 . . O
O4 0.15270(17) 0.32494(16) 0.19927(3) 0.0206(4) Uani d . 1 . . O
O5 0.07297(15) 0.29034(15) 0.25830(4) 0.0162(3) Uani d . 1 . . O
O6 -0.03693(15) 0.33004(16) 0.30274(4) 0.0182(3) Uani d . 1 . . O
O7 -0.02068(14) 0.36753(15) 0.36467(4) 0.0167(4) Uani d . 1 . . O
O8 -0.03934(17) 0.38815(16) 0.24238(5) 0.0220(4) Uani d . 1 . . O
O9 0.12607(15) 0.32187(16) 0.13710(4) 0.0176(3) Uani d . 1 . . O
O10 0.31761(14) 0.47062(15) 0.16245(4) 0.0201(4) Uani d . 1 . . O
O11 0.25985(14) 0.29461(14) 0.24666(4) 0.0143(3) Uani d . 1 . . O
O12 -0.14638(15) 0.17497(15) 0.25858(4) 0.0208(4) Uani d . 1 . . O
O13 -0.11907(17) 0.44852(16) 0.32776(4) 0.0241(4) Uani d . 1 . . O
O14 -0.11701(14) 0.52702(14) 0.24908(4) 0.0169(3) Uani d . 1 . . O

loop_
_atom_site_aniso_label
_atom_site_aniso_U_11
_atom_site_aniso_U_22
_atom_site_aniso_U_33
_atom_site_aniso_U_12
_atom_site_aniso_U_13
_atom_site_aniso_U_23
Si1 0.0136(3) 0.0136(3) 0.0098(4) 0.00681(15) 0.000 0.000
Si2 0.0074(3) 0.0074(3) 0.0098(4) 0.00368(13) 0.000 0.000
Si3 0.0068(2) 0.0074(3) 0.0089(2) 0.0036(2) -0.0001(2) 0.00036(19)
Si4 0.0085(3) 0.0106(3) 0.0079(2) 0.0060(2) -0.0008(2) 0.0000(2)
Si5 0.0082(3) 0.0098(3) 0.0086(2) 0.0045(2) 0.0012(2) 0.0007(2)
Si6 0.0097(3) 0.0084(3) 0.0079(2) 0.0040(2) 0.0002(2) -0.00097(19)
Si7 0.0088(3) 0.0097(3) 0.0078(2) 0.0053(2) -0.0007(2) 0.0006(2)
Si8 0.0111(3) 0.0087(3) 0.0104(2) 0.0049(2) 0.0009(2) 0.0006(2)
O1 0.0148(8) 0.0133(8) 0.0331(9) 0.0059(7) -0.0055(7) 0.0050(7)
O2 0.0698(19) 0.0698(19) 0.0088(13) 0.0349(10) 0.000 0.000
O3 0.0231(10) 0.0099(8) 0.0480(11) 0.0055(8) -0.0048(9) -0.0067(8)
O4 0.0223(9) 0.0296(10) 0.0109(7) 0.0137(8) 0.0011(7) 0.0091(7)
O5 0.0127(8) 0.0265(9) 0.0129(8) 0.0125(7) 0.0022(6) -0.0009(7)
O6 0.0167(8) 0.0262(9) 0.0128(7) 0.0115(7) 0.0008(6) -0.0049(7)
O7 0.0158(8) 0.0276(9) 0.0076(7) 0.0115(7) -0.0024(6) -0.0023(6)
O8 0.0241(9) 0.0222(9) 0.0235(9) 0.0145(8) 0.0014(7) 0.0091(7)
O9 0.0185(8) 0.0220(9) 0.0135(7) 0.0109(7) -0.0028(6) -0.0069(7)
O10 0.0082(8) 0.0250(9) 0.0243(9) 0.0063(7) 0.0004(6) 0.0059(7)
O11 0.0102(7) 0.0192(8) 0.0155(7) 0.0087(6) -0.0026(6) 0.0012(6)
O12 0.0133(8) 0.0149(8) 0.0250(8) 0.0002(7) 0.0025(7) -0.0042(7)
O13 0.0374(11) 0.0183(9) 0.0244(8) 0.0198(9) -0.0032(8) -0.0019(7)
O14 0.0185(8) 0.0107(8) 0.0161(8) 0.0032(7) 0.0072(7) -0.0018(6)

loop_
_geom_bond_atom_site_label_1
_geom_bond_atom_site_label_2
_geom_bond_site_symmetry_2
_geom_bond_distance
_geom_bond_publ_flag
Si1 O2 3 1.589(3) ?
Si1 O2 . 1.589(3) ?
Si1 O1 2 1.6111(19) ?
Si1 O1 . 1.6111(19) ?
Si1 O1 3 1.6111(19) ?
Si2 O2 3 1.577(3) ?
Si2 O2 . 1.577(3) ?
Si2 O3 . 1.5939(18) ?
Si2 O3 2 1.5939(18) ?
Si2 O3 3 1.5939(18) ?
Si3 O3 . 1.5998(19) ?
Si3 O11 . 1.6046(17) ?
Si3 O5 . 1.6051(16) ?
Si3 O4 . 1.6063(16) ?
Si4 O10 . 1.5998(17) ?
Si4 O4 . 1.6022(16) ?
Si4 O10 14_455 1.6053(16) ?
Si4 O9 . 1.6070(17) ?
Si5 O8 . 1.6029(18) ?
Si5 O5 . 1.6042(17) ?
Si5 O6 . 1.6081(18) ?
Si5 O12 . 1.6098(18) ?
Si6 O13 . 1.6020(19) ?
Si6 O6 . 1.6020(18) ?
Si6 O13 17_445 1.6052(19) ?
Si6 O7 . 1.6138(17) ?
Si7 O11 16 1.5995(16) ?
Si7 O12 18 1.6011(18) ?
Si7 O14 17_445 1.6098(17) ?
Si7 O7 . 1.6108(16) ?
Si8 O9 14_455 1.6051(17) ?
Si8 O1 14_455 1.606(2) ?
Si8 O8 . 1.6069(18) ?
Si8 O14 . 1.6076(17) ?
O1 Si8 15 1.6057(19) ?
O2 O2 3 0.000(6) ?
O9 Si8 15 1.6050(17) ?
O10 Si4 15 1.6052(16) ?
O11 Si7 16 1.5996(16) ?
O12 Si7 17_445 1.6011(18) ?
O13 Si6 18 1.6052(19) ?
O14 Si7 18 1.6098(17) ?
